data_4062773
loop_
_publ_author_name
'Filippou, Alexander C.'
'Philippopoulos, Athanassios I.'
'Portius, Peter'
'Schnakenburg, Gregor'

_journal_name_full Organometallics
_journal_paper_doi 10.1021/om049625m
_journal_year 2004
_chemical_formula_moiety 'C63 H63 Ge N P4 W, 0.5(C7 H8)'
_chemical_formula_sum 'C66.5 H67 Ge N P4 W'
_chemical_formula_weight 1260.53
_space_group_IT_number 15
_symmetry_cell_setting monoclinic
_symmetry_space_group_name_Hall '-I 2ya'
_symmetry_space_group_name_H-M 'I 1 2/a 1'
_cell_angle_alpha 90.00
_cell_angle_beta 97.563(18)
_cell_angle_gamma 90.00
_cell_formula_units_Z 8
_cell_length_a 24.601(4)
_cell_length_b 13.466(3)
_cell_length_c 34.549(5)
_cell_measurement_temperature 180(2)
_cell_volume 11346(3)
_diffrn_ambient_temperature 180(2)
_exptl_crystal_density_diffrn 1.476
_cod_original_sg_symbol_H-M 'I 2/a'
_cod_original_formula_sum 'C66.50 H67 Ge N P4 W'
_cod_database_code 4062773

loop_
_symmetry_equiv_pos_as_xyz
'x, y, z'
'-x+1/2, y, -z'
'x+1/2, y+1/2, z+1/2'
'-x+1, y+1/2, -z+1/2'
'-x, -y, -z'
'x-1/2, -y, z'
'-x+1/2, -y+1/2, -z+1/2'
'x, -y+1/2, z+1/2'

loop_
_atom_site_label
_atom_site_type_symbol
_atom_site_fract_x
_atom_site_fract_y
_atom_site_fract_z
_atom_site_U_iso_or_equiv
_atom_site_adp_type
_atom_site_occupancy
_atom_site_symmetry_multiplicity
_atom_site_calc_flag
_atom_site_refinement_flags
_atom_site_disorder_assembly
_atom_site_disorder_group
C1 C 0.50828(16) 0.1580(3) 0.42650(13) 0.0217(9) Uani 1 1 d . . .
C5 C 0.50961(17) 0.1882(3) 0.46874(13) 0.0237(10) Uani 1 1 d . . .
C4 C 0.46884(18) 0.1409(3) 0.48418(13) 0.0253(10) Uani 1 1 d . . .
C3 C 0.43964(17) 0.0755(3) 0.45467(13) 0.0263(9) Uani 1 1 d . . .
C2 C 0.46215(16) 0.0830(3) 0.42103(12) 0.0253(9) Uani 1 1 d . . .
C6 C 0.56369(18) 0.1216(3) 0.41601(14) 0.0320(11) Uani 1 1 d . . .
H6C H 0.5592 0.0993 0.3888 0.038 Uiso 1 1 calc R . .
H6B H 0.5769 0.0663 0.4332 0.038 Uiso 1 1 calc R . .
H6A H 0.5903 0.1761 0.4194 0.038 Uiso 1 1 calc R . .
C10 C 0.55296(18) 0.2564(4) 0.48898(14) 0.0340(11) Uani 1 1 d . . .
H10C H 0.5461 0.2674 0.5160 0.041 Uiso 1 1 calc R . .
H10B H 0.5518 0.3200 0.4752 0.041 Uiso 1 1 calc R . .
H10A H 0.5892 0.2260 0.4890 0.041 Uiso 1 1 calc R . .
C9 C 0.4568(2) 0.1482(4) 0.52573(15) 0.0413(13) Uani 1 1 d . . .
H9C H 0.4193 0.1729 0.5260 0.050 Uiso 1 1 calc R . .
H9B H 0.4828 0.1941 0.5403 0.050 Uiso 1 1 calc R . .
H9A H 0.4603 0.0825 0.5379 0.050 Uiso 1 1 calc R . .
C8 C 0.3944(2) 0.0077(4) 0.46243(17) 0.0428(13) Uani 1 1 d . . .
H8C H 0.3834 -0.0336 0.4394 0.051 Uiso 1 1 calc R . .
H8B H 0.3630 0.0470 0.4683 0.051 Uiso 1 1 calc R . .
H8A H 0.4071 -0.0350 0.4848 0.051 Uiso 1 1 calc R . .
C7 C 0.4488(2) 0.0257(4) 0.38365(15) 0.0391(12) Uani 1 1 d . . .
H7A H 0.4811 -0.0122 0.3785 0.047 Uiso 1 1 calc R . .
H7B H 0.4383 0.0720 0.3621 0.047 Uiso 1 1 calc R . .
H7C H 0.4184 -0.0200 0.3860 0.047 Uiso 1 1 calc R . .
C14 C 0.40129(15) 0.3430(3) 0.26360(12) 0.0207(9) Uani 1 1 d . . .
H14A H 0.3712 0.3109 0.2462 0.025 Uiso 1 1 calc R . .
H14B H 0.4113 0.4055 0.2512 0.025 Uiso 1 1 calc R . .
C13 C 0.45089(15) 0.2737(3) 0.27045(13) 0.0203(9) Uani 1 1 d . . .
H13A H 0.4639 0.2580 0.2452 0.024 Uiso 1 1 calc R . .
H13B H 0.4403 0.2108 0.2823 0.024 Uiso 1 1 calc R . .
C12 C 0.50504(14) 0.5746(3) 0.43780(12) 0.0231(9) Uani 1 1 d . . .
H12A H 0.5341 0.5823 0.4603 0.028 Uiso 1 1 calc R . .
H12B H 0.4913 0.6415 0.4297 0.028 Uiso 1 1 calc R . .
C11 C 0.45793(15) 0.5123(3) 0.45015(12) 0.0211(9) Uani 1 1 d . . .
H11A H 0.4393 0.5489 0.4695 0.025 Uiso 1 1 calc R . .
H11B H 0.4720 0.4488 0.4619 0.025 Uiso 1 1 calc R . .
C57 C 0.33889(14) 0.2571(3) 0.32019(12) 0.0176(9) Uani 1 1 d . . .
C62 C 0.34070(16) 0.2171(3) 0.35732(13) 0.0249(10) Uani 1 1 d . . .
H62A H 0.3648 0.2449 0.3783 0.030 Uiso 1 1 calc R . .
C61 C 0.30784(18) 0.1371(4) 0.36427(15) 0.0350(12) Uani 1 1 d . . .
H61A H 0.3093 0.1108 0.3899 0.042 Uiso 1 1 calc R . .
C60 C 0.27300(16) 0.0956(3) 0.33397(15) 0.0343(12) Uani 1 1 d . . .
H60A H 0.2506 0.0406 0.3387 0.041 Uiso 1 1 calc R . .
C59 C 0.27072(16) 0.1341(3) 0.29695(15) 0.0302(11) Uani 1 1 d . . .
H59A H 0.2469 0.1052 0.2761 0.036 Uiso 1 1 calc R . .
C58 C 0.30299(15) 0.2150(3) 0.28981(14) 0.0229(9) Uani 1 1 d . . .
H58A H 0.3007 0.2419 0.2642 0.027 Uiso 1 1 calc R . .
C51 C 0.32262(15) 0.4571(3) 0.29821(12) 0.0198(9) Uani 1 1 d . . .
C56 C 0.27363(16) 0.4492(3) 0.31448(13) 0.0244(10) Uani 1 1 d . . .
H56A H 0.2694 0.3969 0.3323 0.029 Uiso 1 1 calc R . .
C55 C 0.23098(17) 0.5164(3) 0.30507(14) 0.0310(11) Uani 1 1 d . . .
H55A H 0.1982 0.5101 0.3166 0.037 Uiso 1 1 calc R . .
C54 C 0.23632(17) 0.5924(4) 0.27884(14) 0.0350(11) Uani 1 1 d . . .
H54A H 0.2070 0.6375 0.2719 0.042 Uiso 1 1 calc R . .
C53 C 0.28443(18) 0.6022(3) 0.26290(14) 0.0331(11) Uani 1 1 d . . .
H53A H 0.2884 0.6549 0.2452 0.040 Uiso 1 1 calc R . .
C52 C 0.32768(17) 0.5352(3) 0.27252(13) 0.0261(10) Uani 1 1 d . . .
H52A H 0.3607 0.5431 0.2614 0.031 Uiso 1 1 calc R . .
C39 C 0.54329(14) 0.4028(3) 0.26828(11) 0.0170(9) Uani 1 1 d . . .
C40 C 0.55151(17) 0.3597(3) 0.23263(13) 0.0255(10) Uani 1 1 d . . .
H40A H 0.5357 0.2969 0.2253 0.031 Uiso 1 1 calc R . .
C41 C 0.58278(17) 0.4087(3) 0.20798(13) 0.0282(10) Uani 1 1 d . . .
H41A H 0.5870 0.3805 0.1834 0.034 Uiso 1 1 calc R . .
C42 C 0.60774(17) 0.4980(3) 0.21886(14) 0.0291(11) Uani 1 1 d . . .
H42A H 0.6299 0.5305 0.2022 0.035 Uiso 1 1 calc R . .
C43 C 0.60014(16) 0.5399(3) 0.25436(14) 0.0258(10) Uani 1 1 d . . .
H43A H 0.6172 0.6014 0.2620 0.031 Uiso 1 1 calc R . .
C44 C 0.56804(15) 0.4933(3) 0.27891(13) 0.0184(9) Uani 1 1 d . . .
H44A H 0.5629 0.5232 0.3031 0.022 Uiso 1 1 calc R . .
C45 C 0.55597(16) 0.2316(3) 0.31178(12) 0.0186(9) Uani 1 1 d . . .
C50 C 0.61224(17) 0.2525(3) 0.32077(13) 0.0287(11) Uani 1 1 d . . .
H50A H 0.6243 0.3196 0.3228 0.034 Uiso 1 1 calc R . .
C49 C 0.65027(19) 0.1762(4) 0.32663(15) 0.0389(13) Uani 1 1 d . . .
H49A H 0.6881 0.1911 0.3330 0.047 Uiso 1 1 calc R . .
C48 C 0.6332(2) 0.0790(4) 0.32316(15) 0.0436(13) Uani 1 1 d . . .
H48A H 0.6592 0.0268 0.3272 0.052 Uiso 1 1 calc R . .
C47 C 0.5785(2) 0.0573(3) 0.31386(14) 0.0350(12) Uani 1 1 d . . .
H47A H 0.5669 -0.0100 0.3112 0.042 Uiso 1 1 calc R . .
C46 C 0.54042(18) 0.1324(3) 0.30836(13) 0.0270(10) Uani 1 1 d . . .
H46A H 0.5027 0.1162 0.3021 0.032 Uiso 1 1 calc R . .
C33 C 0.56571(15) 0.6242(3) 0.37613(12) 0.0179(9) Uani 1 1 d . . .
C38 C 0.53471(18) 0.7111(3) 0.36822(14) 0.0288(11) Uani 1 1 d . . .
H38A H 0.4978 0.7136 0.3735 0.035 Uiso 1 1 calc R . .
C37 C 0.5581(2) 0.7931(3) 0.35278(16) 0.0391(13) Uani 1 1 d . . .
H37A H 0.5369 0.8517 0.3476 0.047 Uiso 1 1 calc R . .
C36 C 0.6114(2) 0.7914(4) 0.34480(16) 0.0392(13) Uani 1 1 d . . .
H36A H 0.6272 0.8488 0.3347 0.047 Uiso 1 1 calc R . .
C35 C 0.64181(18) 0.7060(3) 0.35154(15) 0.0345(12) Uani 1 1 d . . .
H35A H 0.6784 0.7037 0.3457 0.041 Uiso 1 1 calc R . .
C34 C 0.61894(17) 0.6230(3) 0.36693(13) 0.0258(10) Uani 1 1 d . . .
H34A H 0.6402 0.5642 0.3713 0.031 Uiso 1 1 calc R . .
C27 C 0.59827(15) 0.4592(3) 0.42211(12) 0.0187(9) Uani 1 1 d . . .
C28 C 0.61985(16) 0.3763(3) 0.40606(14) 0.0281(10) Uani 1 1 d . . .
H28A H 0.5994 0.3444 0.3843 0.034 Uiso 1 1 calc R . .
C29 C 0.67096(17) 0.3390(4) 0.42123(16) 0.0394(13) Uani 1 1 d . . .
H29A H 0.6862 0.2845 0.4089 0.047 Uiso 1 1 calc R . .
C30 C 0.69948(18) 0.3814(4) 0.45427(15) 0.0379(13) Uani 1 1 d . . .
H30A H 0.7340 0.3553 0.4651 0.045 Uiso 1 1 calc R . .
C31 C 0.67778(17) 0.4612(4) 0.47137(14) 0.0320(11) Uani 1 1 d . . .
H31A H 0.6969 0.4894 0.4945 0.038 Uiso 1 1 calc R . .
C32 C 0.62810(16) 0.5008(3) 0.45512(13) 0.0247(10) Uani 1 1 d . . .
H32A H 0.6141 0.5577 0.4667 0.030 Uiso 1 1 calc R . .
C15 C 0.35531(14) 0.4182(3) 0.42508(11) 0.0197(8) Uani 1 1 d . . .
C16 C 0.36869(17) 0.3385(3) 0.45043(13) 0.0277(10) Uani 1 1 d . . .
H16A H 0.4060 0.3225 0.4586 0.033 Uiso 1 1 calc R . .
C17 C 0.3278(2) 0.2833(4) 0.46365(15) 0.0386(12) Uani 1 1 d . . .
H17A H 0.3371 0.2299 0.4813 0.046 Uiso 1 1 calc R . .
C18 C 0.2732(2) 0.3049(4) 0.45142(16) 0.0432(14) Uani 1 1 d . . .
H18A H 0.2452 0.2660 0.4604 0.052 Uiso 1 1 calc R . .
C19 C 0.25963(18) 0.3823(4) 0.42640(15) 0.0352(12) Uani 1 1 d . . .
H19A H 0.2221 0.3969 0.4180 0.042 Uiso 1 1 calc R . .
C20 C 0.30019(16) 0.4395(3) 0.41328(13) 0.0247(10) Uani 1 1 d . . .
H20A H 0.2904 0.4937 0.3961 0.030 Uiso 1 1 calc R . .
C21 C 0.37512(15) 0.6108(3) 0.39930(13) 0.0206(10) Uani 1 1 d . . .
C22 C 0.35709(17) 0.6595(3) 0.43116(14) 0.0279(10) Uani 1 1 d . . .
H22A H 0.3634 0.6301 0.4564 0.033 Uiso 1 1 calc R . .
C23 C 0.33034(19) 0.7494(4) 0.42642(16) 0.0369(12) Uani 1 1 d . . .
H23A H 0.3190 0.7823 0.4483 0.044 Uiso 1 1 calc R . .
C24 C 0.31994(19) 0.7920(4) 0.38963(18) 0.0415(13) Uani 1 1 d . . .
H24A H 0.3013 0.8538 0.3864 0.050 Uiso 1 1 calc R . .
C25 C 0.33651(18) 0.7452(4) 0.35775(16) 0.0368(12) Uani 1 1 d . . .
H25A H 0.3289 0.7743 0.3326 0.044 Uiso 1 1 calc R . .
C26 C 0.36446(16) 0.6551(3) 0.36255(14) 0.0265(10) Uani 1 1 d . . .
H26A H 0.3764 0.6235 0.3406 0.032 Uiso 1 1 calc R . .
C63 C 0.45834(14) 0.5448(3) 0.31704(12) 0.0171(9) Uani 1 1 d . . .
C64 C 0.2500 -0.1258(16) 0.5000 0.35(4) Uani 1 2 d SD . .
H64 H 0.2500 -0.1964 0.5000 0.421 Uiso 1 2 calc SR . .
C65 C 0.2746(6) -0.0825(8) 0.5315(5) 0.237(13) Uani 1 1 d D B .
H65 H 0.2913 -0.1207 0.5529 0.285 Uiso 1 1 calc R . .
C66 C 0.2755(4) 0.0160(8) 0.5328(4) 0.149(5) Uani 1 1 d D . .
H66 H 0.2965 0.0343 0.5565 0.179 Uiso 0.50 1 d P A 2
C67 C 0.2500 0.0658(7) 0.5000 0.095(4) Uani 1 2 d SD . .
H67 H 0.2500 0.1363 0.5000 0.115 Uiso 1 2 calc SR . .
C68 C 0.3039(9) 0.0643(18) 0.5670(5) 0.207(17) Uani 0.50 1 d PD B 1
H68A H 0.2992 0.1363 0.5645 0.311 Uiso 0.50 1 calc PR B 1
H68B H 0.3430 0.0479 0.5695 0.311 Uiso 0.50 1 calc PR B 1
H68C H 0.2886 0.0412 0.5903 0.311 Uiso 0.50 1 calc PR B 1
Ge Ge 0.481277(16) 0.27706(3) 0.394625(12) 0.01635(10) Uani 1 1 d . . .
N N 0.45624(14) 0.6094(3) 0.29598(11) 0.0270(9) Uani 1 1 d . . .
P4 P 0.37934(4) 0.36920(8) 0.31165(3) 0.0156(2) Uani 1 1 d . . .
P3 P 0.50641(4) 0.33492(7) 0.30344(3) 0.0145(2) Uani 1 1 d . . .
P2 P 0.53439(4) 0.51408(7) 0.39646(3) 0.0157(2) Uani 1 1 d . . .
P1 P 0.40974(4) 0.48899(8) 0.40528(3) 0.0163(2) Uani 1 1 d . . .
W W 0.462409(6) 0.417626(11) 0.356472(5) 0.01232(5) Uani 1 1 d . . .

loop_
_atom_site_aniso_label
_atom_site_aniso_U_11
_atom_site_aniso_U_22
_atom_site_aniso_U_33
_atom_site_aniso_U_23
_atom_site_aniso_U_13
_atom_site_aniso_U_12
C1 0.028(2) 0.017(2) 0.020(2) -0.0001(19) 0.0025(18) 0.0003(17)
C5 0.033(2) 0.018(2) 0.018(2) -0.0014(19) -0.0011(19) 0.0013(18)
C4 0.038(3) 0.019(2) 0.019(3) 0.0061(19) 0.0035(19) 0.0012(19)
C3 0.035(2) 0.021(2) 0.022(2) 0.003(2) 0.0027(18) -0.001(2)
C2 0.036(2) 0.014(2) 0.024(2) 0.000(2) -0.0002(18) 0.000(2)
C6 0.040(3) 0.030(2) 0.027(3) 0.007(2) 0.005(2) 0.009(2)
C10 0.041(3) 0.033(3) 0.026(3) -0.004(2) -0.003(2) -0.003(2)
C9 0.062(3) 0.035(3) 0.028(3) -0.002(2) 0.015(3) -0.005(2)
C8 0.047(3) 0.034(3) 0.049(4) 0.004(3) 0.012(3) -0.012(2)
C7 0.048(3) 0.036(3) 0.033(3) -0.008(2) 0.002(2) -0.006(2)
C14 0.021(2) 0.027(2) 0.012(2) -0.0022(19) -0.0024(16) -0.0012(17)
C13 0.018(2) 0.026(2) 0.018(2) -0.0071(19) 0.0032(17) -0.0024(17)
C12 0.0150(18) 0.030(2) 0.023(2) -0.012(2) 0.0004(16) -0.0032(19)
C11 0.021(2) 0.030(2) 0.013(2) -0.0054(19) 0.0044(17) 0.0015(18)
C57 0.0106(18) 0.019(2) 0.023(2) -0.0035(18) -0.0012(16) -0.0013(15)
C62 0.020(2) 0.028(2) 0.026(3) -0.001(2) 0.0000(18) -0.0092(18)
C61 0.033(3) 0.039(3) 0.033(3) 0.011(2) 0.005(2) -0.011(2)
C60 0.021(2) 0.028(3) 0.053(3) 0.005(3) 0.003(2) -0.0117(19)
C59 0.020(2) 0.025(2) 0.043(3) -0.004(2) -0.007(2) -0.0032(18)
C58 0.020(2) 0.019(2) 0.028(3) 0.001(2) -0.0008(18) -0.0011(17)
C51 0.017(2) 0.025(2) 0.017(2) -0.0036(19) -0.0016(16) -0.0031(17)
C56 0.021(2) 0.031(3) 0.021(2) -0.0015(19) 0.0006(17) -0.0027(17)
C55 0.022(2) 0.036(3) 0.035(3) -0.005(2) 0.004(2) 0.0054(19)
C54 0.030(2) 0.031(3) 0.042(3) -0.001(2) -0.006(2) 0.009(2)
C53 0.039(3) 0.026(3) 0.031(3) 0.008(2) -0.006(2) 0.005(2)
C52 0.024(2) 0.029(2) 0.024(3) 0.003(2) 0.0005(18) -0.0039(19)
C39 0.0175(19) 0.018(2) 0.015(2) 0.0053(18) 0.0026(15) 0.0036(16)
C40 0.030(2) 0.023(2) 0.025(3) -0.001(2) 0.0054(19) -0.0030(19)
C41 0.036(2) 0.032(3) 0.019(2) 0.003(2) 0.0115(18) 0.001(2)
C42 0.027(2) 0.034(3) 0.027(3) 0.010(2) 0.008(2) 0.000(2)
C43 0.020(2) 0.021(2) 0.036(3) 0.008(2) -0.0001(19) -0.0034(17)
C44 0.019(2) 0.019(2) 0.018(2) 0.0007(18) 0.0049(17) 0.0004(16)
C45 0.023(2) 0.020(2) 0.013(2) 0.0001(18) 0.0055(17) 0.0027(17)
C50 0.028(2) 0.031(3) 0.028(3) 0.006(2) 0.0071(19) 0.0053(19)
C49 0.027(2) 0.052(3) 0.039(3) 0.006(3) 0.009(2) 0.014(2)
C48 0.053(3) 0.037(3) 0.045(3) 0.012(3) 0.019(2) 0.030(3)
C47 0.050(3) 0.024(3) 0.033(3) 0.003(2) 0.013(2) 0.012(2)
C46 0.036(3) 0.022(2) 0.024(3) -0.001(2) 0.008(2) 0.002(2)
C33 0.018(2) 0.017(2) 0.018(2) -0.0055(18) -0.0034(16) -0.0031(16)
C38 0.028(2) 0.027(3) 0.031(3) 0.000(2) -0.001(2) 0.0031(19)
C37 0.044(3) 0.024(3) 0.048(4) 0.004(2) 0.002(2) 0.001(2)
C36 0.050(3) 0.027(3) 0.040(3) 0.008(2) 0.003(2) -0.009(2)
C35 0.028(2) 0.036(3) 0.041(3) 0.006(2) 0.009(2) -0.006(2)
C34 0.026(2) 0.023(2) 0.029(3) 0.003(2) 0.0036(19) -0.0004(18)
C27 0.017(2) 0.022(2) 0.016(2) 0.0044(19) 0.0011(17) -0.0062(17)
C28 0.021(2) 0.032(2) 0.028(3) -0.006(2) -0.0070(19) 0.0016(19)
C29 0.022(2) 0.043(3) 0.050(4) -0.010(3) -0.005(2) 0.012(2)
C30 0.021(2) 0.044(3) 0.045(3) 0.003(3) -0.008(2) 0.006(2)
C31 0.023(2) 0.046(3) 0.023(3) 0.002(2) -0.0101(19) -0.008(2)
C32 0.020(2) 0.029(2) 0.024(3) -0.001(2) 0.0017(18) -0.0024(18)
C15 0.0206(19) 0.025(2) 0.015(2) -0.007(2) 0.0063(16) -0.0029(19)
C16 0.026(2) 0.030(3) 0.028(3) 0.000(2) 0.0068(19) 0.0026(19)
C17 0.044(3) 0.041(3) 0.034(3) 0.013(2) 0.015(2) -0.004(2)
C18 0.039(3) 0.051(3) 0.044(4) 0.002(3) 0.020(2) -0.014(2)
C19 0.019(2) 0.044(3) 0.044(3) -0.007(3) 0.010(2) -0.005(2)
C20 0.023(2) 0.028(3) 0.023(3) -0.0075(19) 0.0036(18) -0.0016(17)
C21 0.0123(19) 0.024(2) 0.026(3) -0.0046(19) 0.0019(17) -0.0018(15)
C22 0.026(2) 0.032(3) 0.024(3) -0.006(2) -0.0007(19) -0.0007(19)
C23 0.037(3) 0.029(3) 0.045(4) -0.016(3) 0.007(2) 0.003(2)
C24 0.038(3) 0.025(3) 0.060(4) -0.006(3) 0.001(3) 0.006(2)
C25 0.036(3) 0.034(3) 0.040(3) 0.008(2) 0.001(2) 0.004(2)
C26 0.025(2) 0.023(2) 0.032(3) 0.001(2) 0.0049(19) 0.0069(18)
C63 0.0123(19) 0.020(2) 0.019(2) -0.010(2) 0.0020(16) -0.0041(16)
C64 0.52(6) 0.066(13) 0.56(9) 0.000 0.41(7) 0.000
C65 0.229(18) 0.149(14) 0.39(3) 0.170(19) 0.25(2) 0.106(14)
C66 0.121(9) 0.112(9) 0.244(15) 0.077(10) 0.130(10) 0.034(7)
C67 0.122(9) 0.026(5) 0.146(13) 0.000 0.047(9) 0.000
C68 0.13(2) 0.40(5) 0.108(19) -0.05(3) 0.077(16) -0.05(3)
Ge 0.0195(2) 0.0157(2) 0.0137(2) 0.00124(18) 0.00145(17) -0.00096(16)
N 0.031(2) 0.022(2) 0.026(2) 0.0095(18) 0.0000(17) -0.0007(15)
P4 0.0133(5) 0.0190(5) 0.0139(6) -0.0001(4) -0.0006(4) -0.0029(4)
P3 0.0150(5) 0.0148(5) 0.0139(6) -0.0012(4) 0.0028(4) -0.0014(4)
P2 0.0130(5) 0.0189(5) 0.0144(6) -0.0020(4) -0.0011(4) -0.0020(4)
P1 0.0146(5) 0.0194(5) 0.0151(6) -0.0024(4) 0.0023(4) -0.0007(4)
W 0.01137(7) 0.01431(7) 0.01098(8) -0.00081(8) 0.00033(5) -0.00098(7)

loop_
_geom_bond_atom_site_label_1
_geom_bond_atom_site_label_2
_geom_bond_distance
_geom_bond_site_symmetry_2
_geom_bond_publ_flag
C1 C5 1.511(6) . ?
C1 C2 1.512(6) . ?
C1 C6 1.536(6) . ?
C1 Ge 2.008(4) . ?
C5 C4 1.355(6) . ?
C5 C10 1.507(6) . ?
C4 C3 1.463(6) . ?
C4 C9 1.507(6) . ?
C3 C2 1.356(6) . ?
C3 C8 1.491(6) . ?
C2 C7 1.503(6) . ?
C6 H6C 0.9800 . ?
C6 H6B 0.9800 . ?
C6 H6A 0.9800 . ?
C10 H10C 0.9800 . ?
C10 H10B 0.9800 . ?
C10 H10A 0.9800 . ?
C9 H9C 0.9800 . ?
C9 H9B 0.9800 . ?
C9 H9A 0.9800 . ?
C8 H8C 0.9800 . ?
C8 H8B 0.9800 . ?
C8 H8A 0.9800 . ?
C7 H7A 0.9800 . ?
C7 H7B 0.9800 . ?
C7 H7C 0.9800 . ?
C14 C13 1.530(5) . ?
C14 P4 1.846(4) . ?
C14 H14A 0.9900 . ?
C14 H14B 0.9900 . ?
C13 P3 1.853(4) . ?
C13 H13A 0.9900 . ?
C13 H13B 0.9900 . ?
C12 C11 1.536(5) . ?
C12 P2 1.870(4) . ?
C12 H12A 0.9900 . ?
C12 H12B 0.9900 . ?
C11 P1 1.850(4) . ?
C11 H11A 0.9900 . ?
C11 H11B 0.9900 . ?
C57 C62 1.387(6) . ?
C57 C58 1.400(6) . ?
C57 P4 1.853(4) . ?
C62 C61 1.387(6) . ?
C62 H62A 0.9500 . ?
C61 C60 1.381(6) . ?
C61 H61A 0.9500 . ?
C60 C59 1.374(7) . ?
C60 H60A 0.9500 . ?
C59 C58 1.389(6) . ?
C59 H59A 0.9500 . ?
C58 H58A 0.9500 . ?
C51 C52 1.392(6) . ?
C51 C56 1.399(6) . ?
C51 P4 1.842(4) . ?
C56 C55 1.391(6) . ?
C56 H56A 0.9500 . ?
C55 C54 1.385(7) . ?
C55 H55A 0.9500 . ?
C54 C53 1.376(6) . ?
C54 H54A 0.9500 . ?
C53 C52 1.402(6) . ?
C53 H53A 0.9500 . ?
C52 H52A 0.9500 . ?
C39 C44 1.390(5) . ?
C39 C40 1.400(6) . ?
C39 P3 1.850(4) . ?
C40 C41 1.388(6) . ?
C40 H40A 0.9500 . ?
C41 C42 1.380(6) . ?
C41 H41A 0.9500 . ?
C42 C43 1.384(6) . ?
C42 H42A 0.9500 . ?
C43 C44 1.383(6) . ?
C43 H43A 0.9500 . ?
C44 H44A 0.9500 . ?
C45 C46 1.390(6) . ?
C45 C50 1.407(6) . ?
C45 P3 1.847(4) . ?
C50 C49 1.387(6) . ?
C50 H50A 0.9500 . ?
C49 C48 1.375(7) . ?
C49 H49A 0.9500 . ?
C48 C47 1.372(7) . ?
C48 H48A 0.9500 . ?
C47 C46 1.375(6) . ?
C47 H47A 0.9500 . ?
C46 H46A 0.9500 . ?
C33 C34 1.388(5) . ?
C33 C38 1.403(6) . ?
C33 P2 1.852(4) . ?
C38 C37 1.385(6) . ?
C38 H38A 0.9500 . ?
C37 C36 1.377(7) . ?
C37 H37A 0.9500 . ?
C36 C35 1.375(7) . ?
C36 H36A 0.9500 . ?
C35 C34 1.388(6) . ?
C35 H35A 0.9500 . ?
C34 H34A 0.9500 . ?
C27 C28 1.383(6) . ?
C27 C32 1.390(6) . ?
C27 P2 1.853(4) . ?
C28 C29 1.391(6) . ?
C28 H28A 0.9500 . ?
C29 C30 1.383(7) . ?
C29 H29A 0.9500 . ?
C30 C31 1.367(7) . ?
C30 H30A 0.9500 . ?
C31 C32 1.384(6) . ?
C31 H31A 0.9500 . ?
C32 H32A 0.9500 . ?
C15 C20 1.394(5) . ?
C15 C16 1.396(6) . ?
C15 P1 1.847(4) . ?
C16 C17 1.376(6) . ?
C16 H16A 0.9500 . ?
C17 C18 1.385(7) . ?
C17 H17A 0.9500 . ?
C18 C19 1.367(7) . ?
C18 H18A 0.9500 . ?
C19 C20 1.383(6) . ?
C19 H19A 0.9500 . ?
C20 H20A 0.9500 . ?
C21 C26 1.396(6) . ?
C21 C22 1.403(6) . ?
C21 P1 1.847(4) . ?
C22 C23 1.377(6) . ?
C22 H22A 0.9500 . ?
C23 C24 1.387(7) . ?
C23 H23A 0.9500 . ?
C24 C25 1.376(7) . ?
C24 H24A 0.9500 . ?
C25 C26 1.394(6) . ?
C25 H25A 0.9500 . ?
C26 H26A 0.9500 . ?
C63 N 1.130(5) . ?
C63 W 2.183(5) . ?
C64 C65 1.310(16) . ?
C64 C65 1.310(16) 2_556 ?
C64 H64 0.9500 . ?
C65 C66 1.328(13) . ?
C65 H65 0.9500 . ?
C66 C67 1.392(11) . ?
C66 C68 1.447(16) . ?
C66 H66 0.942(15) . ?
C67 C66 1.392(11) 2_556 ?
C67 H67 0.9500 . ?
C68 H66 0.56(2) . ?
C68 H68A 0.9800 . ?
C68 H68B 0.9800 . ?
C68 H68C 0.9800 . ?
Ge W 2.3184(6) . ?
P4 W 2.4832(11) . ?
P3 W 2.5083(11) . ?
P2 W 2.4672(11) . ?
P1 W 2.4539(11) . ?
